data_7713402
loop_
_publ_author_name
'Kouck&#xfd;, Filip'
'Kotek, Jan'
'C&#xed;sa&#x159;ov&#xe1;, Ivana'
'Havl&#xed;&#x10d;kov&#xe1;, Jana'
'Kub&#xed;&#x10d;ek, Vojt&#x11b;ch'
'Hermann, Petr'

_publ_section_title
;
 Transition metal complexes of cyclam with two
 2,2,2-trifluoroethylphosphinate pendant arms as probes for <sup>19</sup>F
 magnetic resonance imaging.
;
_journal_name_full 'Dalton transactions (Cambridge, England : 2003)'
_journal_paper_doi 10.1039/d3dt01420g
_journal_year 2023
_chemical_formula_moiety 'C30 H44 F6 N4 O4 P2, 6(C2 H F3 O2), 2(H2 O)'
_chemical_formula_sum 'C42 H54 F24 N4 O18 P2'
_chemical_formula_weight 1420.83
_space_group_crystal_system monoclinic
_space_group_IT_number 14
_space_group_name_Hall '-P 2ybc'
_space_group_name_H-M_alt 'P 1 21/c 1'
_atom_sites_solution_hydrogens mixed
_atom_sites_solution_primary direct
_atom_sites_solution_secondary difmap
_audit_creation_method SHELXL-2014/7
_audit_update_record
;
2023-05-10 deposited with the CCDC.	2023-06-16 downloaded from the CCDC.
;
_cell_angle_alpha 90
_cell_angle_beta 90.019(2)
_cell_angle_gamma 90
_cell_formula_units_Z 2
_cell_length_a 12.3608(4)
_cell_length_b 11.3394(4)
_cell_length_c 21.7985(8)
_cell_measurement_reflns_used 9918
_cell_measurement_temperature 120(2)
_cell_measurement_theta_max 77.1933
_cell_measurement_theta_min 3.5758
_cell_volume 3055.37(18)
_computing_cell_refinement 'SAINT V8.40B (Bruker AXS LLC, 2019)'
_computing_data_collection 'Bruker Instrument Service vV6.2.16'
_computing_data_reduction 'SAINT V8.40B (Bruker AXS LLC, 2019)'
_computing_molecular_graphics 'shelXle (C.B. Huebschle, rev 1328)'
_computing_structure_refinement 'SHELXL-2014/7 (Sheldrick, 2014)'
_computing_structure_solution 'XT, VERSION 2018/2'
_diffrn_ambient_temperature 120(2)
_diffrn_detector_area_resol_mean 7.3910
_diffrn_measured_fraction_theta_full 0.999
_diffrn_measured_fraction_theta_max 0.994
_diffrn_measurement_device_type 'Bruker D8 VENTURE'
_diffrn_measurement_method '\f and \w scans'
_diffrn_radiation_type CuK\a
_diffrn_radiation_wavelength 1.54178
_diffrn_reflns_av_R_equivalents 0.0584
_diffrn_reflns_av_unetI/netI 0.0312
_diffrn_reflns_Laue_measured_fraction_full 0.999
_diffrn_reflns_Laue_measured_fraction_max 0.994
_diffrn_reflns_limit_h_max 15
_diffrn_reflns_limit_h_min -14
_diffrn_reflns_limit_k_max 14
_diffrn_reflns_limit_k_min -14
_diffrn_reflns_limit_l_max 27
_diffrn_reflns_limit_l_min -27
_diffrn_reflns_number 55783
_diffrn_reflns_point_group_measured_fraction_full 0.999
_diffrn_reflns_point_group_measured_fraction_max 0.994
_diffrn_reflns_theta_full 67.679
_diffrn_reflns_theta_max 77.604
_diffrn_reflns_theta_min 3.576
_diffrn_source 'microfocus sealed tube'
_exptl_absorpt_coefficient_mu 1.943
_exptl_absorpt_correction_T_max 0.90
_exptl_absorpt_correction_T_min 0.76
_exptl_absorpt_correction_type multi-scan
_exptl_absorpt_process_details
;
Krause, L., Herbst-Irmer, R., Sheldrick, G. M., Stalke, D. (2015).
"Comparison of silver and molybdenum microfocus X-ray sources for
single-crystal structure determination"
J. Appl. Cryst. 48, 3-10.
doi:10.1107/S1600576714022985
;
_exptl_crystal_colour colourless
_exptl_crystal_density_diffrn 1.544
_exptl_crystal_description bar
_exptl_crystal_F_000 1448
_exptl_crystal_size_max 0.234
_exptl_crystal_size_mid 0.119
_exptl_crystal_size_min 0.057
_refine_diff_density_max 0.917
_refine_diff_density_min -0.563
_refine_diff_density_rms 0.078
_refine_ls_extinction_method none
_refine_ls_goodness_of_fit_ref 1.046
_refine_ls_hydrogen_treatment constr
_refine_ls_matrix_type full
_refine_ls_number_parameters 489
_refine_ls_number_reflns 6464
_refine_ls_number_restraints 0
_refine_ls_restrained_S_all 1.046
_refine_ls_R_factor_all 0.0864
_refine_ls_R_factor_gt 0.0729
_refine_ls_shift/su_max 0.011
_refine_ls_shift/su_mean 0.001
_refine_ls_structure_factor_coef Fsqd
_refine_ls_weighting_details 'w=1/[\s^2^(Fo^2^)+(0.1215P)^2^+3.8655P] where P=(Fo^2^+2Fc^2^)/3'
_refine_ls_weighting_scheme calc
_refine_ls_wR_factor_gt 0.2061
_refine_ls_wR_factor_ref 0.2216
_reflns_Friedel_coverage 0.000
_reflns_number_gt 5214
_reflns_number_total 6464
_reflns_threshold_expression 'I > 2\s(I)'
_cod_data_source_file d3dt01420g2.cif
_cod_data_source_block pf2b2cam2tfa2
_cod_depositor_comments
;
The following automatic conversions were performed:

data item '_exptl_absorpt_correction_type' value 'Multi-Scan' was
changed to 'multi-scan' in accordance with the
/home/data/users/saulius/crontab/automatic-downloads/rss-feeds/RSC/lib/dictionaries/cif_core.dic
dictionary named 'cif_core.dic' version 2.4.2 last updated on
2011-04-26.

Automatic conversion script
Id: cif_fix_values 8170 2020-07-09 18:12:32Z antanas 
;
_cod_original_sg_symbol_H-M 'P 21/c'
_cod_database_code 7713402
_shelx_shelxl_version_number 2014/7
_shelx_space_group_comment
;
The symmetry employed for this shelxl refinement is uniquely defined
by the following loop, which should always be used as a source of
symmetry information in preference to the above space-group names.
They are only intended as comments.
;
_shelx_estimated_absorpt_t_min 0.659
_shelx_estimated_absorpt_t_max 0.897

loop_
_space_group_symop_operation_xyz
'x, y, z'
'-x, y+1/2, -z+1/2'
'-x, -y, -z'
'x, -y-1/2, z-1/2'

loop_
_atom_site_label
_atom_site_type_symbol
_atom_site_fract_x
_atom_site_fract_y
_atom_site_fract_z
_atom_site_U_iso_or_equiv
_atom_site_adp_type
_atom_site_occupancy
_atom_site_site_symmetry_order
_atom_site_calc_flag
_atom_site_refinement_flags_posn
_atom_site_refinement_flags_adp
_atom_site_refinement_flags_occupancy
_atom_site_disorder_assembly
_atom_site_disorder_group
N1 N 0.45920(16) 0.61587(19) 0.40694(9) 0.0253(4) Uani 1 1 d . . . . .
C2 C 0.4149(2) 0.7086(2) 0.44623(12) 0.0285(5) Uani 1 1 d . . . . .
H21 H 0.4150 0.7839 0.4232 0.034 Uiso 1 1 calc R U . . .
H22 H 0.4627 0.7185 0.4823 0.034 Uiso 1 1 calc R U . . .
C3 C 0.3007(2) 0.6840(2) 0.46842(13) 0.0308(5) Uani 1 1 d . . . . .
H31 H 0.2846 0.7373 0.5032 0.037 Uiso 1 1 calc R U . . .
H32 H 0.2495 0.7030 0.4350 0.037 Uiso 1 1 calc R U . . .
N4 N 0.28161(16) 0.55870(19) 0.48859(10) 0.0260(4) Uani 1 1 d . . . . .
H41 H 0.3020 0.5054 0.4539 0.031 Uiso 1 1 calc R U . . .
C5 C 0.3497(2) 0.5262(2) 0.54330(12) 0.0282(5) Uani 1 1 d . . . . .
H51 H 0.3213 0.5670 0.5801 0.034 Uiso 1 1 calc R U . . .
H52 H 0.4248 0.5536 0.5365 0.034 Uiso 1 1 calc R U . . .
C6 C 0.3503(2) 0.3939(2) 0.55480(13) 0.0317(6) Uani 1 1 d . . . . .
H61 H 0.2761 0.3673 0.5648 0.038 Uiso 1 1 calc R U . . .
H62 H 0.3736 0.3525 0.5170 0.038 Uiso 1 1 calc R U . . .
C7 C 0.4259(2) 0.3616(3) 0.60717(12) 0.0313(6) Uani 1 1 d . . . . .
H71 H 0.4054 0.4076 0.6440 0.038 Uiso 1 1 calc R U . . .
H72 H 0.4166 0.2770 0.6170 0.038 Uiso 1 1 calc R U . . .
C10 C 0.3970(2) 0.5970(2) 0.34989(12) 0.0314(5) Uani 1 1 d . . . . .
H101 H 0.4348 0.6329 0.3145 0.038 Uiso 1 1 calc R U . . .
H102 H 0.3241 0.6327 0.3533 0.038 Uiso 1 1 calc R U . . .
P1 P 0.38654(6) 0.43897(6) 0.34010(3) 0.0311(2) Uani 1 1 d . . . . .
O11 O 0.32406(14) 0.39304(17) 0.39465(9) 0.0328(4) Uani 1 1 d . . . . .
O12 O 0.49631(18) 0.3839(2) 0.33183(10) 0.0439(5) Uani 1 1 d . . . . .
C11 C 0.3087(4) 0.4218(4) 0.27004(19) 0.0692(12) Uani 1 1 d . . . . .
H111 H 0.2413 0.4685 0.2741 0.083 Uiso 1 1 calc R U . . .
H112 H 0.3507 0.4564 0.2358 0.083 Uiso 1 1 calc R U . . .
C12 C 0.2789(3) 0.3004(4) 0.25312(17) 0.0583(10) Uani 1 1 d . . . . .
F121 F 0.3591(3) 0.2244(3) 0.25358(18) 0.1116(12) Uani 1 1 d . . . . .
F122 F 0.2079(3) 0.2576(4) 0.29167(14) 0.1211(15) Uani 1 1 d . . . . .
F123 F 0.2368(3) 0.2919(3) 0.19709(12) 0.0963(10) Uani 1 1 d . . . . .
C20 C 0.16216(19) 0.5393(3) 0.50273(12) 0.0316(6) Uani 1 1 d . . . . .
H201 H 0.1516 0.4565 0.5159 0.038 Uiso 1 1 calc R U . . .
H202 H 0.1411 0.5908 0.5374 0.038 Uiso 1 1 calc R U . . .
C21 C 0.08864(19) 0.5642(2) 0.44901(12) 0.0300(5) Uani 1 1 d . . . . .
C22 C 0.0370(2) 0.6724(3) 0.44355(13) 0.0346(6) Uani 1 1 d . . . . .
H221 H 0.0485 0.7317 0.4736 0.041 Uiso 1 1 calc R U . . .
C23 C -0.0318(2) 0.6942(3) 0.39399(15) 0.0419(7) Uani 1 1 d . . . . .
H231 H -0.0662 0.7688 0.3901 0.050 Uiso 1 1 calc R U . . .
C24 C -0.0500(2) 0.6073(3) 0.35052(14) 0.0436(7) Uani 1 1 d . . . . .
H241 H -0.0967 0.6221 0.3168 0.052 Uiso 1 1 calc R U . . .
C25 C 0.0003(2) 0.4989(3) 0.35650(14) 0.0421(7) Uani 1 1 d . . . . .
H251 H -0.0126 0.4389 0.3269 0.050 Uiso 1 1 calc R U . . .
C26 C 0.0693(2) 0.4772(3) 0.40542(14) 0.0352(6) Uani 1 1 d . . . . .
H261 H 0.1035 0.4025 0.4092 0.042 Uiso 1 1 calc R U . . .
C1A C 0.2809(4) 0.1320(3) 0.4558(2) 0.0646(11) Uani 1 1 d . . . . .
O11A O 0.2266(2) 0.2199(2) 0.43738(12) 0.0518(6) Uani 1 1 d . . . . .
H11A H 0.2623 0.2952 0.4095 0.078 Uiso 1 1 d R U . . .
O12A O 0.3743(3) 0.1101(4) 0.4490(2) 0.1083(15) Uani 1 1 d . . . . .
C2A C 0.2138(7) 0.0465(4) 0.4947(3) 0.104(2) Uani 1 1 d . . . . .
F21A F 0.2140(6) 0.0832(4) 0.5525(2) 0.165(2) Uani 1 1 d . . . . .
F22A F 0.2477(7) -0.0550(3) 0.4940(3) 0.233(4) Uani 1 1 d . . . . .
F23A F 0.1141(5) 0.0455(7) 0.4806(4) 0.237(4) Uani 1 1 d . . . . .
C1B C 0.8157(3) 0.1671(3) 0.36338(18) 0.0560(9) Uani 1 1 d . . . . .
O11B O 0.7294(3) 0.1209(3) 0.34283(15) 0.0757(9) Uani 1 1 d . . . . .
H11B H 0.6571 0.1451 0.3753 0.113 Uiso 1 1 d R U . . .
O12B O 0.8250(3) 0.2348(3) 0.40405(16) 0.0841(10) Uani 1 1 d . . . . .
C2B C 0.9187(5) 0.1198(5) 0.3326(3) 0.0934(19) Uani 1 1 d . . . . .
F21B F 1.0049(11) 0.1731(17) 0.3494(9) 0.146(7) Uani 0.587(18) 1 d . . P A 1
F22B F 0.9126(6) 0.0131(6) 0.3205(7) 0.103(5) Uani 0.587(18) 1 d . . P A 1
F23B F 0.8973(18) 0.1602(17) 0.2682(7) 0.244(11) Uani 0.587(18) 1 d . . P A 1
F24B F 0.9576(11) 0.0228(12) 0.3699(8) 0.112(6) Uani 0.413(18) 1 d . . P A 2
F25B F 0.9164(9) 0.079(2) 0.2833(8) 0.135(8) Uani 0.413(18) 1 d . . P A 2
F26B F 0.9877(16) 0.1871(15) 0.3245(15) 0.148(11) Uani 0.413(18) 1 d . . P A 2
C1C C 0.7139(6) 0.4065(5) 0.2532(4) 0.0445(15) Uani 0.645(8) 1 d . . P B 3
O11C O 0.6155(4) 0.3770(5) 0.2376(2) 0.0581(14) Uani 0.645(8) 1 d . . P B 3
H11C H 0.5804 0.3866 0.2760 0.087 Uiso 1 1 d R U . . .
O12C O 0.7452(4) 0.4312(5) 0.30328(19) 0.0676(16) Uani 0.645(8) 1 d . . P B 3
C1D C 0.6655(12) 0.4102(10) 0.2202(6) 0.047(3) Uani 0.355(8) 1 d . . P B 4
O11D O 0.6772(8) 0.4101(8) 0.2778(5) 0.055(2) Uani 0.355(8) 1 d . . P B 4
O12D O 0.5863(7) 0.4041(12) 0.1902(4) 0.091(4) Uani 0.355(8) 1 d . . P B 4
C2C C 0.7859(4) 0.4097(5) 0.1950(2) 0.0737(14) Uani 1 1 d . . . . .
F21C F 0.7856(5) 0.3219(7) 0.1629(3) 0.087(2) Uani 0.645(8) 1 d . . P B 3
F22C F 0.7688(10) 0.5072(8) 0.1611(5) 0.171(4) Uani 0.645(8) 1 d . . P B 3
F23C F 0.8904(6) 0.4128(11) 0.2172(4) 0.129(4) Uani 0.645(8) 1 d . . P B 3
F21D F 0.8194(10) 0.2813(17) 0.2002(8) 0.148(7) Uani 0.355(8) 1 d . . P B 4
F22D F 0.7667(10) 0.413(2) 0.1373(6) 0.130(5) Uani 0.355(8) 1 d . . P B 4
F23D F 0.8493(10) 0.4773(11) 0.2114(7) 0.089(4) Uani 0.355(8) 1 d . . P B 4
O1W O 0.5637(2) 0.2007(3) 0.39812(14) 0.0689(8) Uani 1 1 d . . . . .
H11W H 0.5207 0.2436 0.3677 0.103 Uiso 1 1 d R U . . .
H12W H 0.5022 0.1331 0.4110 0.103 Uiso 1 1 d R U . . .

loop_
_atom_site_aniso_label
_atom_site_aniso_U_11
_atom_site_aniso_U_22
_atom_site_aniso_U_33
_atom_site_aniso_U_23
_atom_site_aniso_U_13
_atom_site_aniso_U_12
N1 0.0209(9) 0.0294(11) 0.0257(10) 0.0039(8) 0.0008(7) -0.0010(8)
C2 0.0271(12) 0.0265(12) 0.0318(12) 0.0030(10) 0.0037(9) -0.0014(9)
C3 0.0262(12) 0.0289(13) 0.0373(13) 0.0050(10) 0.0043(10) 0.0018(10)
N4 0.0191(9) 0.0290(11) 0.0299(10) 0.0045(8) 0.0035(7) 0.0006(8)
C5 0.0227(11) 0.0324(13) 0.0294(12) 0.0017(10) 0.0005(9) -0.0007(9)
C6 0.0226(11) 0.0334(14) 0.0391(14) 0.0065(11) -0.0002(10) -0.0028(10)
C7 0.0244(12) 0.0357(14) 0.0339(13) 0.0090(11) 0.0063(10) -0.0023(10)
C10 0.0336(13) 0.0331(13) 0.0276(12) 0.0051(10) -0.0031(10) 0.0000(10)
P1 0.0335(4) 0.0332(4) 0.0266(3) -0.0004(3) -0.0011(3) 0.0000(3)
O11 0.0285(9) 0.0298(10) 0.0400(10) -0.0002(8) 0.0043(7) -0.0018(7)
O12 0.0431(12) 0.0413(12) 0.0475(12) -0.0048(9) 0.0172(9) 0.0038(9)
C11 0.103(3) 0.056(2) 0.048(2) -0.0001(17) -0.037(2) -0.014(2)
C12 0.060(2) 0.072(3) 0.0431(18) -0.0155(17) -0.0018(15) -0.0146(19)
F121 0.115(3) 0.091(2) 0.129(3) -0.067(2) -0.028(2) 0.0178(19)
F122 0.141(3) 0.148(3) 0.0748(18) -0.0445(19) 0.0343(18) -0.093(3)
F123 0.118(2) 0.109(2) 0.0617(15) -0.0265(15) -0.0305(15) -0.0338(19)
C20 0.0197(11) 0.0414(15) 0.0338(13) 0.0075(11) 0.0045(9) 0.0001(10)
C21 0.0183(11) 0.0379(14) 0.0339(13) 0.0058(11) 0.0048(9) 0.0000(10)
C22 0.0255(12) 0.0363(15) 0.0418(15) 0.0024(12) 0.0026(10) 0.0012(10)
C23 0.0307(14) 0.0425(16) 0.0526(17) 0.0140(14) 0.0009(12) 0.0057(12)
C24 0.0336(14) 0.0585(19) 0.0387(15) 0.0117(14) -0.0034(12) 0.0019(13)
C25 0.0331(14) 0.0535(19) 0.0396(15) -0.0029(13) -0.0006(11) -0.0014(13)
C26 0.0247(12) 0.0364(14) 0.0444(15) 0.0009(12) 0.0032(11) 0.0024(10)
C1A 0.087(3) 0.041(2) 0.066(2) 0.0031(17) 0.017(2) 0.0077(19)
O11A 0.0546(14) 0.0363(12) 0.0646(15) 0.0030(10) 0.0103(11) -0.0028(10)
O12A 0.099(3) 0.086(3) 0.141(4) 0.049(2) 0.036(3) 0.039(2)
C2A 0.167(6) 0.044(2) 0.099(4) 0.014(2) 0.074(4) 0.008(3)
F21A 0.280(7) 0.112(3) 0.103(3) 0.013(2) 0.098(4) 0.008(4)
F22A 0.427(10) 0.0369(17) 0.235(6) 0.036(2) 0.211(7) 0.035(3)
F23A 0.161(5) 0.227(7) 0.324(10) 0.154(7) 0.025(5) -0.106(5)
C1B 0.071(2) 0.0403(18) 0.057(2) -0.0052(16) 0.0157(18) 0.0044(17)
O11B 0.0731(19) 0.079(2) 0.075(2) -0.0264(16) -0.0006(15) 0.0147(16)
O12B 0.093(2) 0.076(2) 0.083(2) -0.0360(17) 0.0413(18) -0.0147(17)
C2B 0.087(4) 0.088(4) 0.105(4) -0.039(3) 0.046(3) -0.012(3)
F21B 0.058(4) 0.173(13) 0.206(13) -0.095(10) 0.013(6) -0.001(5)
F22B 0.070(4) 0.067(4) 0.174(13) -0.028(5) 0.043(6) 0.019(3)
F23B 0.39(2) 0.189(14) 0.159(10) -0.019(9) 0.211(15) 0.004(14)
F24B 0.099(8) 0.111(8) 0.125(10) 0.058(7) 0.050(7) 0.062(6)
F25B 0.081(6) 0.22(2) 0.105(9) -0.102(12) 0.034(6) -0.022(9)
F26B 0.111(14) 0.075(7) 0.26(3) -0.055(11) 0.126(16) -0.042(8)
C1C 0.044(4) 0.047(3) 0.043(4) -0.010(2) 0.013(3) -0.010(2)
O11C 0.046(2) 0.086(3) 0.043(3) -0.020(2) 0.012(2) -0.018(2)
O12C 0.047(3) 0.113(4) 0.042(2) -0.026(2) 0.0077(18) -0.017(2)
C1D 0.048(7) 0.049(6) 0.043(6) -0.007(4) -0.012(6) -0.006(5)
O11D 0.037(5) 0.085(6) 0.044(5) 0.005(4) 0.002(4) 0.003(4)
O12D 0.049(5) 0.178(11) 0.044(5) -0.005(5) -0.002(3) -0.024(6)
C2C 0.064(3) 0.089(3) 0.068(3) -0.027(3) 0.028(2) -0.028(3)
F21C 0.080(4) 0.095(4) 0.085(4) -0.060(3) 0.042(3) -0.040(3)
F22C 0.252(11) 0.112(6) 0.149(7) 0.052(5) 0.116(8) 0.031(6)
F23C 0.070(4) 0.243(11) 0.075(4) -0.061(6) 0.021(3) -0.059(5)
F21D 0.074(7) 0.235(19) 0.134(12) -0.015(11) 0.051(7) 0.047(9)
F22D 0.110(9) 0.180(16) 0.099(9) -0.054(10) -0.011(6) -0.029(10)
F23D 0.071(7) 0.098(8) 0.099(7) -0.038(7) 0.020(6) -0.063(6)
O1W 0.0605(16) 0.0711(19) 0.0750(18) 0.0000(15) -0.0024(13) 0.0185(14)

loop_
_atom_type_symbol
_atom_type_description
_atom_type_scat_dispersion_real
_atom_type_scat_dispersion_imag
_atom_type_scat_source
C C 0.0181 0.0091 'International Tables Vol C Tables 4.2.6.8 and 6.1.1.4'
H H 0.0000 0.0000 'International Tables Vol C Tables 4.2.6.8 and 6.1.1.4'
F F 0.0727 0.0534 'International Tables Vol C Tables 4.2.6.8 and 6.1.1.4'
N N 0.0311 0.0180 'International Tables Vol C Tables 4.2.6.8 and 6.1.1.4'
O O 0.0492 0.0322 'International Tables Vol C Tables 4.2.6.8 and 6.1.1.4'
P P 0.2955 0.4335 'International Tables Vol C Tables 4.2.6.8 and 6.1.1.4'

loop_
_geom_angle_atom_site_label_1
_geom_angle_atom_site_label_2
_geom_angle_atom_site_label_3
_geom_angle
_geom_angle_site_symmetry_1
_geom_angle_site_symmetry_3
_geom_angle_publ_flag
C2 N1 C7 111.0(2) . 3_666 ?
C2 N1 C10 113.7(2) . . ?
C7 N1 C10 110.5(2) 3_666 . ?
N1 C2 C3 113.8(2) . . ?
N1 C2 H21 108.8 . . ?
C3 C2 H21 108.8 . . ?
N1 C2 H22 108.8 . . ?
C3 C2 H22 108.8 . . ?
H21 C2 H22 107.7 . . ?
N4 C3 C2 114.4(2) . . ?
N4 C3 H31 108.7 . . ?
C2 C3 H31 108.7 . . ?
N4 C3 H32 108.7 . . ?
C2 C3 H32 108.7 . . ?
H31 C3 H32 107.6 . . ?
C5 N4 C3 112.0(2) . . ?
C5 N4 C20 110.25(19) . . ?
C3 N4 C20 110.34(19) . . ?
C5 N4 H41 108.1 . . ?
C3 N4 H41 108.1 . . ?
C20 N4 H41 108.1 . . ?
N4 C5 C6 112.0(2) . . ?
N4 C5 H51 109.2 . . ?
C6 C5 H51 109.2 . . ?
N4 C5 H52 109.2 . . ?
C6 C5 H52 109.2 . . ?
H51 C5 H52 107.9 . . ?
C7 C6 C5 111.4(2) . . ?
C7 C6 H61 109.4 . . ?
C5 C6 H61 109.4 . . ?
C7 C6 H62 109.4 . . ?
C5 C6 H62 109.4 . . ?
H61 C6 H62 108.0 . . ?
N1 C7 C6 113.2(2) 3_666 . ?
N1 C7 H71 108.9 3_666 . ?
C6 C7 H71 108.9 . . ?
N1 C7 H72 108.9 3_666 . ?
C6 C7 H72 108.9 . . ?
H71 C7 H72 107.8 . . ?
N1 C10 P1 106.27(17) . . ?
N1 C10 H101 110.5 . . ?
P1 C10 H101 110.5 . . ?
N1 C10 H102 110.5 . . ?
P1 C10 H102 110.5 . . ?
H101 C10 H102 108.7 . . ?
O12 P1 O11 114.37(12) . . ?
O12 P1 C10 111.15(13) . . ?
O11 P1 C10 106.56(12) . . ?
O12 P1 C11 109.4(2) . . ?
O11 P1 C11 110.74(19) . . ?
C10 P1 C11 104.06(16) . . ?
C12 C11 P1 116.3(3) . . ?
C12 C11 H111 108.2 . . ?
P1 C11 H111 108.2 . . ?
C12 C11 H112 108.2 . . ?
P1 C11 H112 108.2 . . ?
H111 C11 H112 107.4 . . ?
F122 C12 F121 105.0(4) . . ?
F122 C12 F123 107.4(3) . . ?
F121 C12 F123 104.8(3) . . ?
F122 C12 C11 110.7(4) . . ?
F121 C12 C11 115.1(4) . . ?
F123 C12 C11 113.3(4) . . ?
C21 C20 N4 113.5(2) . . ?
C21 C20 H201 108.9 . . ?
N4 C20 H201 108.9 . . ?
C21 C20 H202 108.9 . . ?
N4 C20 H202 108.9 . . ?
H201 C20 H202 107.7 . . ?
C22 C21 C26 119.3(3) . . ?
C22 C21 C20 120.6(3) . . ?
C26 C21 C20 120.1(2) . . ?
C21 C22 C23 120.2(3) . . ?
C21 C22 H221 119.9 . . ?
C23 C22 H221 119.9 . . ?
C24 C23 C22 120.1(3) . . ?
C24 C23 H231 120.0 . . ?
C22 C23 H231 120.0 . . ?
C25 C24 C23 119.7(3) . . ?
C25 C24 H241 120.2 . . ?
C23 C24 H241 120.2 . . ?
C24 C25 C26 120.4(3) . . ?
C24 C25 H251 119.8 . . ?
C26 C25 H251 119.8 . . ?
C25 C26 C21 120.3(3) . . ?
C25 C26 H261 119.8 . . ?
C21 C26 H261 119.8 . . ?
O12A C1A O11A 129.7(4) . . ?
O12A C1A C2A 117.5(5) . . ?
O11A C1A C2A 112.7(4) . . ?
C1A O11A H11A 123.7 . . ?
F22A C2A F23A 108.7(8) . . ?
F22A C2A F21A 107.9(6) . . ?
F23A C2A F21A 103.5(6) . . ?
F22A C2A C1A 113.7(5) . . ?
F23A C2A C1A 113.4(6) . . ?
F21A C2A C1A 109.0(6) . . ?
O12B C1B O11B 128.0(4) . . ?
O12B C1B C2B 118.4(4) . . ?
O11B C1B C2B 113.4(4) . . ?
C1B O11B H11B 109.3 . . ?
F26B C2B F25B 97.9(16) . . ?
F22B C2B F21B 124.9(11) . . ?
F26B C2B F24B 109.9(16) . . ?
F25B C2B F24B 103.0(14) . . ?
F22B C2B F23B 95.1(8) . . ?
F21B C2B F23B 105.7(12) . . ?
F26B C2B C1B 116.5(10) . . ?
F25B C2B C1B 121.3(9) . . ?
F22B C2B C1B 112.6(5) . . ?
F21B C2B C1B 113.6(9) . . ?
F24B C2B C1B 107.1(5) . . ?
F23B C2B C1B 99.0(8) . . ?
O12C C1C O11C 126.8(7) . . ?
O12C C1C C2C 124.0(6) . . ?
O11C C1C C2C 109.2(7) . . ?
C1C O11C H11C 99.7 . . ?
O12D C1D O11D 130.2(16) . . ?
O12D C1D C2C 125.9(11) . . ?
O11D C1D C2C 103.8(11) . . ?
C1D O11D H11C 81.7 . . ?
F23D C2C F22D 114.2(11) . . ?
F21C C2C F22C 110.9(7) . . ?
F21C C2C F23C 103.0(7) . . ?
F22C C2C F23C 108.5(8) . . ?
F23D C2C F21D 115.4(11) . . ?
F22D C2C F21D 98.9(11) . . ?
F21C C2C C1C 116.7(5) . . ?
F22C C2C C1C 112.2(5) . . ?
F23C C2C C1C 104.5(5) . . ?
F23D C2C C1D 121.8(8) . . ?
F22D C2C C1D 99.7(8) . . ?
F21D C2C C1D 103.5(7) . . ?
H11W O1W H12W 98.2 . . ?

loop_
_geom_bond_atom_site_label_1
_geom_bond_atom_site_label_2
_geom_bond_distance
_geom_bond_site_symmetry_2
_geom_bond_publ_flag
N1 C2 1.463(3) . ?
N1 C7 1.475(3) 3_666 ?
N1 C10 1.478(3) . ?
C2 C3 1.517(3) . ?
C2 H21 0.9900 . ?
C2 H22 0.9900 . ?
C3 N4 1.506(3) . ?
C3 H31 0.9900 . ?
C3 H32 0.9900 . ?
N4 C5 1.505(3) . ?
N4 C20 1.524(3) . ?
N4 H41 1.0000 . ?
C5 C6 1.522(4) . ?
C5 H51 0.9900 . ?
C5 H52 0.9900 . ?
C6 C7 1.520(4) . ?
C6 H61 0.9900 . ?
C6 H62 0.9900 . ?
C7 N1 1.475(3) 3_666 ?
C7 H71 0.9900 . ?
C7 H72 0.9900 . ?
C10 P1 1.809(3) . ?
C10 H101 0.9900 . ?
C10 H102 0.9900 . ?
P1 O12 1.504(2) . ?
P1 O11 1.5107(19) . ?
P1 C11 1.815(4) . ?
C11 C12 1.472(6) . ?
C11 H111 0.9900 . ?
C11 H112 0.9900 . ?
C12 F122 1.309(5) . ?
C12 F121 1.312(5) . ?
C12 F123 1.331(4) . ?
C20 C21 1.509(4) . ?
C20 H201 0.9900 . ?
C20 H202 0.9900 . ?
C21 C22 1.388(4) . ?
C21 C26 1.391(4) . ?
C22 C23 1.397(4) . ?
C22 H221 0.9500 . ?
C23 C24 1.385(5) . ?
C23 H231 0.9500 . ?
C24 C25 1.384(5) . ?
C24 H241 0.9500 . ?
C25 C26 1.387(4) . ?
C25 H251 0.9500 . ?
C26 H261 0.9500 . ?
C1A O12A 1.191(6) . ?
C1A O11A 1.267(5) . ?
C1A C2A 1.532(7) . ?
O11A H11A 1.1376 . ?
C2A F22A 1.225(6) . ?
C2A F23A 1.270(10) . ?
C2A F21A 1.326(8) . ?
C1B O12B 1.178(5) . ?
C1B O11B 1.270(5) . ?
C1B C2B 1.536(6) . ?
O11B H11B 1.1731 . ?
C2B F26B 1.159(14) . ?
C2B F25B 1.169(11) . ?
C2B F22B 1.240(8) . ?
C2B F21B 1.280(14) . ?
C2B F24B 1.450(11) . ?
C2B F23B 1.50(2) . ?
C1C O12C 1.192(9) . ?
C1C O11C 1.306(8) . ?
C1C C2C 1.549(9) . ?
O11C H11C 0.9475 . ?
C1D O12D 1.179(16) . ?
C1D O11D 1.263(15) . ?
C1D C2C 1.587(16) . ?
O11D H11C 1.2260 . ?
C2C F23D 1.154(10) . ?
C2C F21C 1.217(7) . ?
C2C F22D 1.280(14) . ?
C2C F22C 1.346(9) . ?
C2C F23C 1.380(9) . ?
C2C F21D 1.518(18) . ?
O1W H11W 0.9793 . ?
O1W H12W 1.1155 . ?
